data_4515518
loop_
_publ_author_name
'Bagchi, Vivek'
'Kalra, Anshika'
'Das, Purak'
'Paraskevopoulou, Patrina'
'Gorla, Saidulu'
'Ai, Lin'
'Wang, Qiuwen'
'Mohapatra, Sudip'
'Choudhury, Amitava'
'Sun, Zhicheng'
'Cundari, Thomas R.'
'Stavropoulos, Pericles'

_publ_section_title
;
 Comparative Nitrene-Transfer Chemistry to Olefinic Substrates Mediated by
 a Library of Anionic Mn(II) Triphenylamido-Amine Reagents and M(II)
 Congeners (M = Fe, Co, Ni) Favoring Aromatic over Aliphatic Alkenes
;
_journal_issue 10
_journal_name_full 'ACS Catalysis'
_journal_page_first 9183
_journal_paper_doi 10.1021/acscatal.8b01941
_journal_volume 8
_journal_year 2018
_chemical_formula_sum 'C45 H48 N4'
_chemical_formula_weight 644.87
_space_group_IT_number 2
_space_group_name_Hall '-P 1'
_space_group_name_H-M_alt 'P -1'
_symmetry_cell_setting triclinic
_symmetry_space_group_name_Hall '-P 1'
_symmetry_space_group_name_H-M 'P -1'
_atom_sites_solution_hydrogens geom
_atom_sites_solution_primary direct
_atom_sites_solution_secondary difmap
_audit_creation_method SHELXL-97
_cell_angle_alpha 96.278(2)
_cell_angle_beta 90.360(2)
_cell_angle_gamma 111.214(2)
_cell_formula_units_Z 2
_cell_length_a 9.1381(9)
_cell_length_b 12.0237(12)
_cell_length_c 17.8361(19)
_cell_measurement_reflns_used 5216
_cell_measurement_temperature 130(2)
_cell_measurement_theta_max 28.18
_cell_measurement_theta_min 2.28
_cell_volume 1813.7(3)
_computing_cell_refinement 'SAINT (Bruker, 2008)'
_computing_data_collection 'SMART (Bruker, 2002)'
_computing_data_reduction 'SAINT (Bruker, 2008)'
_computing_molecular_graphics 'SHELXTL (Sheldrick, 2008)'
_computing_publication_material 'SHELXTL (Sheldrick, 2008)'
_computing_structure_refinement 'SHELXL97 (Sheldrick, 2008)'
_computing_structure_solution 'SHELXS97 (Sheldrick, 2008)'
_diffrn_ambient_temperature 130(2)
_diffrn_measured_fraction_theta_full 0.985
_diffrn_measured_fraction_theta_max 0.985
_diffrn_measurement_device_type 'Bruker SMART APEX CCD area-detector'
_diffrn_measurement_method '\w scans'
_diffrn_radiation_monochromator graphite
_diffrn_radiation_source 'fine-focus sealed tube'
_diffrn_radiation_type MoK\a
_diffrn_radiation_wavelength 0.71073
_diffrn_reflns_av_R_equivalents 0.0547
_diffrn_reflns_av_sigmaI/netI 0.0788
_diffrn_reflns_limit_h_max 11
_diffrn_reflns_limit_h_min -11
_diffrn_reflns_limit_k_max 14
_diffrn_reflns_limit_k_min -14
_diffrn_reflns_limit_l_max 21
_diffrn_reflns_limit_l_min -21
_diffrn_reflns_number 16215
_diffrn_reflns_theta_full 25.50
_diffrn_reflns_theta_max 25.50
_diffrn_reflns_theta_min 1.83
_exptl_absorpt_coefficient_mu 0.069
_exptl_absorpt_correction_T_max 0.9966
_exptl_absorpt_correction_T_min 0.9863
_exptl_absorpt_correction_type multi-scan
_exptl_absorpt_process_details '(SADABS; Bruker, 2008)'
_exptl_crystal_colour colorless
_exptl_crystal_density_diffrn 1.181
_exptl_crystal_density_method 'not measured'
_exptl_crystal_description plate
_exptl_crystal_F_000 692
_exptl_crystal_size_max 0.20
_exptl_crystal_size_mid 0.10
_exptl_crystal_size_min 0.05
_refine_diff_density_max 0.499
_refine_diff_density_min -0.459
_refine_diff_density_rms 0.073
_refine_ls_extinction_method none
_refine_ls_goodness_of_fit_ref 1.068
_refine_ls_hydrogen_treatment mixed
_refine_ls_matrix_type full
_refine_ls_number_parameters 442
_refine_ls_number_reflns 6652
_refine_ls_number_restraints 0
_refine_ls_restrained_S_all 1.068
_refine_ls_R_factor_all 0.1174
_refine_ls_R_factor_gt 0.0722
_refine_ls_shift/su_max 0.000
_refine_ls_shift/su_mean 0.000
_refine_ls_structure_factor_coef Fsqd
_refine_ls_weighting_details 'calc w=1/[\s^2^(Fo^2^)+(0.1046P)^2^+1.6010P] where P=(Fo^2^+2Fc^2^)/3'
_refine_ls_weighting_scheme calc
_refine_ls_wR_factor_gt 0.1863
_refine_ls_wR_factor_ref 0.2273
_reflns_number_gt 4191
_reflns_number_total 6652
_reflns_threshold_expression >2sigma(I)
_cod_data_source_file cs8b01941_si_020.cif
_cod_data_source_block L11H3
_cod_depositor_comments
;
The following automatic conversions were performed:

data item '_symmetry_cell_setting' value 'Triclinic' was changed to
'triclinic' in accordance with the
/home/data/users/saulius/crontab/automatic-downloads/current/ACS/lib/dictionaries/cif_core.dic
dictionary named 'cif_core.dic' version 2.4.2 last updated on
2011-04-26.

Automatic conversion script
Id: cif_fix_values 6909 2019-04-08 15:41:33Z antanas 
;
_cod_original_sg_symbol_H-M P-1
_cod_database_code 4515518

loop_
_symmetry_equiv_pos_as_xyz
'x, y, z'
'-x, -y, -z'

loop_
_atom_site_label
_atom_site_type_symbol
_atom_site_fract_x
_atom_site_fract_y
_atom_site_fract_z
_atom_site_U_iso_or_equiv
_atom_site_adp_type
_atom_site_occupancy
_atom_site_symmetry_multiplicity
_atom_site_calc_flag
_atom_site_refinement_flags
N1 N 0.4373(3) 0.4106(2) 0.29767(15) 0.0190(6) Uani 1 1 d .
N2 N 0.1682(3) 0.2460(2) 0.34686(16) 0.0234(7) Uani 1 1 d .
H2A H 0.2516 0.2292 0.3344 0.028 Uiso 1 1 calc R
N3 N 0.4657(3) 0.1912(3) 0.26871(15) 0.0226(6) Uani 1 1 d .
H3B H 0.3997 0.2125 0.2430 0.027 Uiso 1 1 calc R
N4 N 0.2778(3) 0.3298(3) 0.15854(16) 0.0247(7) Uani 1 1 d .
H4B H 0.2390 0.2987 0.1998 0.030 Uiso 1 1 calc R
C1 C 0.3118(4) 0.4486(3) 0.32073(18) 0.0190(7) Uani 1 1 d .
C2 C 0.1744(4) 0.3623(3) 0.34460(18) 0.0198(7) Uani 1 1 d .
C3 C 0.0477(4) 0.3977(3) 0.36316(19) 0.0245(8) Uani 1 1 d .
H3A H -0.0461 0.3405 0.3787 0.029 Uiso 1 1 calc R
C4 C 0.0565(4) 0.5136(3) 0.35927(19) 0.0249(8) Uani 1 1 d .
H4A H -0.0309 0.5356 0.3722 0.030 Uiso 1 1 calc R
C5 C 0.1919(4) 0.5985(3) 0.33657(19) 0.0259(8) Uani 1 1 d .
H5A H 0.1983 0.6787 0.3343 0.031 Uiso 1 1 calc R
C6 C 0.3180(4) 0.5650(3) 0.31726(18) 0.0220(7) Uani 1 1 d .
H6A H 0.4106 0.6229 0.3013 0.026 Uiso 1 1 calc R
C7 C 0.0343(4) 0.1523(3) 0.36821(18) 0.0202(7) Uani 1 1 d .
C8 C -0.0076(4) 0.1529(3) 0.44418(19) 0.0248(8) Uani 1 1 d .
C9 C -0.1390(4) 0.0591(3) 0.4621(2) 0.0305(9) Uani 1 1 d .
H9A H -0.1690 0.0595 0.5130 0.037 Uiso 1 1 calc R
C10 C -0.2280(4) -0.0343(3) 0.4102(2) 0.0303(9) Uani 1 1 d .
C11 C -0.1814(4) -0.0346(3) 0.3356(2) 0.0283(8) Uani 1 1 d .
H11A H -0.2392 -0.0997 0.2990 0.034 Uiso 1 1 calc R
C12 C -0.0527(4) 0.0580(3) 0.3138(2) 0.0253(8) Uani 1 1 d .
C13 C 0.0865(4) 0.2513(3) 0.5037(2) 0.0322(9) Uani 1 1 d .
H13A H 0.0396 0.2362 0.5526 0.048 Uiso 1 1 calc R
H13B H 0.0868 0.3285 0.4908 0.048 Uiso 1 1 calc R
H13C H 0.1946 0.2535 0.5067 0.048 Uiso 1 1 calc R
C14 C -0.3725(5) -0.1335(4) 0.4319(3) 0.0462(11) Uani 1 1 d .
H14A H -0.3875 -0.1186 0.4859 0.069 Uiso 1 1 calc R
H14B H -0.3591 -0.2108 0.4212 0.069 Uiso 1 1 calc R
H14C H -0.4647 -0.1352 0.4027 0.069 Uiso 1 1 calc R
C15 C -0.0062(4) 0.0574(4) 0.2328(2) 0.0351(9) Uani 1 1 d .
H15A H 0.0868 0.1291 0.2280 0.053 Uiso 1 1 calc R
H15B H -0.0931 0.0574 0.2003 0.053 Uiso 1 1 calc R
H15C H 0.0178 -0.0147 0.2175 0.053 Uiso 1 1 calc R
C16 C 0.5199(4) 0.3747(3) 0.35247(18) 0.0200(7) Uani 1 1 d .
C17 C 0.5391(4) 0.2633(3) 0.33583(18) 0.0195(7) Uani 1 1 d .
C18 C 0.6216(4) 0.2270(3) 0.38714(19) 0.0219(7) Uani 1 1 d .
H18A H 0.6375 0.1533 0.3757 0.026 Uiso 1 1 calc R
C19 C 0.6812(4) 0.2978(3) 0.45534(19) 0.0241(8) Uani 1 1 d .
H19A H 0.7365 0.2719 0.4907 0.029 Uiso 1 1 calc R
C20 C 0.6605(4) 0.4054(3) 0.47186(19) 0.0235(8) Uani 1 1 d .
H20A H 0.7001 0.4529 0.5189 0.028 Uiso 1 1 calc R
C21 C 0.5823(4) 0.4449(3) 0.42050(19) 0.0217(7) Uani 1 1 d .
H21A H 0.5711 0.5204 0.4318 0.026 Uiso 1 1 calc R
C22 C 0.4931(4) 0.0853(3) 0.24033(18) 0.0214(7) Uani 1 1 d .
C23 C 0.5964(4) 0.0912(3) 0.18162(19) 0.0249(8) Uani 1 1 d .
C24 C 0.6105(4) -0.0140(3) 0.1493(2) 0.0273(8) Uani 1 1 d .
H24A H 0.6782 -0.0108 0.1088 0.033 Uiso 1 1 calc R
C25 C 0.5283(4) -0.1249(3) 0.17428(19) 0.0243(8) Uani 1 1 d .
C26 C 0.4325(4) -0.1263(3) 0.23440(19) 0.0247(8) Uani 1 1 d .
H26A H 0.3794 -0.2004 0.2536 0.030 Uiso 1 1 calc R
C27 C 0.4107(4) -0.0236(3) 0.26776(18) 0.0218(7) Uani 1 1 d .
C28 C 0.6931(5) 0.2107(4) 0.1564(2) 0.0351(9) Uani 1 1 d .
H28A H 0.7580 0.1982 0.1152 0.053 Uiso 1 1 calc R
H28B H 0.7611 0.2626 0.1989 0.053 Uiso 1 1 calc R
H28C H 0.6231 0.2488 0.1388 0.053 Uiso 1 1 calc R
C29 C 0.5411(5) -0.2388(3) 0.1371(2) 0.0356(9) Uani 1 1 d .
H29A H 0.4756 -0.3066 0.1626 0.053 Uiso 1 1 calc R
H29B H 0.6508 -0.2328 0.1406 0.053 Uiso 1 1 calc R
H29C H 0.5052 -0.2515 0.0839 0.053 Uiso 1 1 calc R
C30 C 0.3019(4) -0.0313(3) 0.3318(2) 0.0300(9) Uani 1 1 d .
H30A H 0.2565 -0.1146 0.3431 0.045 Uiso 1 1 calc R
H30B H 0.2175 -0.0046 0.3172 0.045 Uiso 1 1 calc R
H30C H 0.3610 0.0203 0.3766 0.045 Uiso 1 1 calc R
C31 C 0.5175(4) 0.4523(3) 0.23068(18) 0.0186(7) Uani 1 1 d .
C32 C 0.4340(4) 0.4101(3) 0.16113(18) 0.0201(7) Uani 1 1 d .
C33 C 0.5127(4) 0.4452(3) 0.09511(19) 0.0239(8) Uani 1 1 d .
H33A H 0.4583 0.4181 0.0471 0.029 Uiso 1 1 calc R
C34 C 0.6697(4) 0.5195(3) 0.1003(2) 0.0264(8) Uani 1 1 d .
H34A H 0.7220 0.5430 0.0556 0.032 Uiso 1 1 calc R
C35 C 0.7511(4) 0.5599(3) 0.1688(2) 0.0275(8) Uani 1 1 d .
H35A H 0.8590 0.6104 0.1713 0.033 Uiso 1 1 calc R
C36 C 0.6743(4) 0.5262(3) 0.2348(2) 0.0247(8) Uani 1 1 d .
H36A H 0.7298 0.5541 0.2824 0.030 Uiso 1 1 calc R
C37 C 0.1799(4) 0.2972(3) 0.09113(18) 0.0231(8) Uani 1 1 d .
C38 C 0.0830(4) 0.3614(3) 0.07844(19) 0.0242(8) Uani 1 1 d .
C39 C -0.0180(4) 0.3246(3) 0.01392(19) 0.0260(8) Uani 1 1 d .
H39A H -0.0842 0.3675 0.0047 0.031 Uiso 1 1 calc R
C40 C -0.0241(4) 0.2268(3) -0.0373(2) 0.0287(8) Uani 1 1 d .
C41 C 0.0740(4) 0.1660(3) -0.02301(19) 0.0272(8) Uani 1 1 d .
H41A H 0.0718 0.0998 -0.0580 0.033 Uiso 1 1 calc R
C42 C 0.1759(4) 0.1984(3) 0.04092(19) 0.0241(8) Uani 1 1 d .
C43 C 0.0864(5) 0.4666(3) 0.1330(2) 0.0343(9) Uani 1 1 d .
H43A H 0.0114 0.5001 0.1149 0.051 Uiso 1 1 calc R
H43B H 0.1924 0.5282 0.1370 0.051 Uiso 1 1 calc R
H43C H 0.0575 0.4402 0.1827 0.051 Uiso 1 1 calc R
C44 C -0.1352(5) 0.1887(4) -0.1056(2) 0.0359(9) Uani 1 1 d .
H44A H -0.1243 0.1186 -0.1350 0.054 Uiso 1 1 calc R
H44B H -0.1105 0.2548 -0.1367 0.054 Uiso 1 1 calc R
H44C H -0.2433 0.1678 -0.0896 0.054 Uiso 1 1 calc R
C45 C 0.2802(4) 0.1297(3) 0.0547(2) 0.0311(9) Uani 1 1 d .
H45A H 0.3428 0.1647 0.1021 0.047 Uiso 1 1 calc R
H45B H 0.3504 0.1342 0.0129 0.047 Uiso 1 1 calc R
H45C H 0.2152 0.0455 0.0582 0.047 Uiso 1 1 calc R

loop_
_atom_site_aniso_label
_atom_site_aniso_U_11
_atom_site_aniso_U_22
_atom_site_aniso_U_33
_atom_site_aniso_U_23
_atom_site_aniso_U_13
_atom_site_aniso_U_12
N1 0.0199(14) 0.0202(15) 0.0210(15) 0.0067(12) 0.0012(11) 0.0111(12)
N2 0.0193(14) 0.0188(16) 0.0354(17) 0.0062(13) 0.0072(12) 0.0099(12)
N3 0.0253(15) 0.0221(16) 0.0231(15) -0.0007(12) -0.0018(12) 0.0128(13)
N4 0.0244(15) 0.0235(16) 0.0211(15) 0.0080(13) -0.0009(12) 0.0010(12)
C1 0.0212(16) 0.0209(18) 0.0181(16) 0.0022(14) 0.0004(13) 0.0118(14)
C2 0.0212(16) 0.0185(18) 0.0195(17) 0.0000(14) -0.0007(13) 0.0077(14)
C3 0.0224(17) 0.027(2) 0.0266(19) 0.0064(15) 0.0035(14) 0.0113(15)
C4 0.0273(18) 0.028(2) 0.0261(19) 0.0062(16) 0.0068(14) 0.0175(16)
C5 0.035(2) 0.0211(19) 0.0271(19) 0.0049(15) 0.0068(15) 0.0157(16)
C6 0.0238(17) 0.0225(19) 0.0200(17) 0.0022(14) 0.0058(13) 0.0088(15)
C7 0.0185(16) 0.0222(18) 0.0238(18) 0.0057(15) 0.0072(13) 0.0109(14)
C8 0.0284(18) 0.027(2) 0.0250(18) 0.0087(15) 0.0039(14) 0.0161(16)
C9 0.032(2) 0.036(2) 0.031(2) 0.0123(18) 0.0099(16) 0.0191(18)
C10 0.0214(17) 0.031(2) 0.041(2) 0.0149(18) 0.0043(16) 0.0092(16)
C11 0.0242(18) 0.023(2) 0.035(2) 0.0033(16) -0.0028(15) 0.0058(15)
C12 0.0211(17) 0.0213(19) 0.033(2) 0.0055(16) 0.0014(14) 0.0066(15)
C13 0.036(2) 0.033(2) 0.029(2) 0.0052(17) 0.0028(16) 0.0131(18)
C14 0.032(2) 0.041(3) 0.063(3) 0.025(2) 0.004(2) 0.0051(19)
C15 0.033(2) 0.037(2) 0.033(2) 0.0039(18) 0.0016(16) 0.0099(18)
C16 0.0201(16) 0.0202(18) 0.0205(17) 0.0035(14) 0.0008(13) 0.0082(14)
C17 0.0184(16) 0.0218(18) 0.0189(17) 0.0058(14) 0.0058(13) 0.0070(14)
C18 0.0203(16) 0.0207(18) 0.0265(19) 0.0044(15) 0.0024(13) 0.0090(14)
C19 0.0202(16) 0.030(2) 0.0255(18) 0.0093(16) 0.0040(14) 0.0113(15)
C20 0.0228(17) 0.030(2) 0.0176(17) 0.0025(15) 0.0033(13) 0.0097(15)
C21 0.0219(17) 0.0198(18) 0.0250(18) 0.0036(15) 0.0033(13) 0.0092(14)
C22 0.0220(16) 0.0230(19) 0.0220(17) 0.0038(15) 0.0011(13) 0.0114(14)
C23 0.0272(18) 0.026(2) 0.0233(18) 0.0051(15) 0.0027(14) 0.0112(15)
C24 0.0302(19) 0.031(2) 0.0261(19) 0.0057(16) 0.0081(15) 0.0169(16)
C25 0.0306(18) 0.025(2) 0.0214(18) 0.0002(15) 0.0043(14) 0.0164(16)
C26 0.0260(18) 0.0193(19) 0.0296(19) 0.0076(15) 0.0004(14) 0.0081(15)
C27 0.0236(17) 0.0243(19) 0.0213(18) 0.0045(15) 0.0034(13) 0.0126(15)
C28 0.035(2) 0.032(2) 0.043(2) 0.0131(18) 0.0145(17) 0.0163(18)
C29 0.047(2) 0.027(2) 0.037(2) 0.0031(18) 0.0133(18) 0.0199(19)
C30 0.039(2) 0.029(2) 0.029(2) 0.0114(17) 0.0115(16) 0.0174(17)
C31 0.0215(16) 0.0150(17) 0.0220(17) 0.0059(14) 0.0039(13) 0.0089(13)
C32 0.0242(17) 0.0183(18) 0.0215(17) 0.0032(14) 0.0044(13) 0.0118(14)
C33 0.0309(19) 0.0211(19) 0.0231(18) 0.0061(15) 0.0018(14) 0.0124(15)
C34 0.0294(18) 0.026(2) 0.029(2) 0.0108(16) 0.0110(15) 0.0130(16)
C35 0.0237(18) 0.027(2) 0.035(2) 0.0121(17) 0.0095(15) 0.0109(15)
C36 0.0243(17) 0.0225(19) 0.0285(19) 0.0050(15) -0.0003(14) 0.0095(15)
C37 0.0227(17) 0.026(2) 0.0174(17) 0.0053(15) 0.0052(13) 0.0049(15)
C38 0.0251(17) 0.0251(19) 0.0222(18) 0.0061(15) 0.0057(14) 0.0080(15)
C39 0.0253(18) 0.030(2) 0.0244(19) 0.0095(16) 0.0039(14) 0.0102(16)
C40 0.0270(18) 0.030(2) 0.0250(19) 0.0077(16) 0.0009(15) 0.0048(16)
C41 0.0314(19) 0.026(2) 0.0219(18) 0.0029(15) 0.0014(14) 0.0078(16)
C42 0.0252(17) 0.024(2) 0.0221(18) 0.0076(15) 0.0055(14) 0.0068(15)
C43 0.039(2) 0.033(2) 0.034(2) 0.0018(18) 0.0009(17) 0.0163(18)
C44 0.037(2) 0.034(2) 0.032(2) 0.0027(18) -0.0056(17) 0.0090(18)
C45 0.038(2) 0.031(2) 0.028(2) 0.0024(17) 0.0018(16) 0.0178(18)

loop_
_atom_type_symbol
_atom_type_description
_atom_type_scat_dispersion_real
_atom_type_scat_dispersion_imag
_atom_type_scat_source
C C 0.0033 0.0016 'International Tables Vol C Tables 4.2.6.8 and 6.1.1.4'
H H 0.0000 0.0000 'International Tables Vol C Tables 4.2.6.8 and 6.1.1.4'
N N 0.0061 0.0033 'International Tables Vol C Tables 4.2.6.8 and 6.1.1.4'

loop_
_geom_angle_atom_site_label_1
_geom_angle_atom_site_label_2
_geom_angle_atom_site_label_3
_geom_angle
C16 N1 C1 119.1(3)
C16 N1 C31 117.9(2)
C1 N1 C31 118.6(2)
C2 N2 C7 123.5(3)
C2 N2 H2A 118.3
C7 N2 H2A 118.3
C17 N3 C22 123.2(3)
C17 N3 H3B 118.4
C22 N3 H3B 118.4
C32 N4 C37 122.0(3)
C32 N4 H4B 119.0
C37 N4 H4B 119.0
C6 C1 C2 119.5(3)
C6 C1 N1 122.4(3)
C2 C1 N1 118.1(3)
N2 C2 C3 122.6(3)
N2 C2 C1 119.2(3)
C3 C2 C1 118.2(3)
C4 C3 C2 121.3(3)
C4 C3 H3A 119.4
C2 C3 H3A 119.4
C3 C4 C5 120.4(3)
C3 C4 H4A 119.8
C5 C4 H4A 119.8
C6 C5 C4 119.2(3)
C6 C5 H5A 120.4
C4 C5 H5A 120.4
C5 C6 C1 121.4(3)
C5 C6 H6A 119.3
C1 C6 H6A 119.3
C12 C7 C8 120.5(3)
C12 C7 N2 119.5(3)
C8 C7 N2 120.0(3)
C9 C8 C7 117.7(3)
C9 C8 C13 120.9(3)
C7 C8 C13 121.4(3)
C10 C9 C8 123.4(3)
C10 C9 H9A 118.3
C8 C9 H9A 118.3
C9 C10 C11 117.8(3)
C9 C10 C14 121.6(4)
C11 C10 C14 120.6(4)
C12 C11 C10 121.5(3)
C12 C11 H11A 119.2
C10 C11 H11A 119.2
C11 C12 C7 119.1(3)
C11 C12 C15 120.8(3)
C7 C12 C15 120.1(3)
C8 C13 H13A 109.5
C8 C13 H13B 109.5
H13A C13 H13B 109.5
C8 C13 H13C 109.5
H13A C13 H13C 109.5
H13B C13 H13C 109.5
C10 C14 H14A 109.5
C10 C14 H14B 109.5
H14A C14 H14B 109.5
C10 C14 H14C 109.5
H14A C14 H14C 109.5
H14B C14 H14C 109.5
C12 C15 H15A 109.5
C12 C15 H15B 109.5
H15A C15 H15B 109.5
C12 C15 H15C 109.5
H15A C15 H15C 109.5
H15B C15 H15C 109.5
C21 C16 C17 119.4(3)
C21 C16 N1 122.7(3)
C17 C16 N1 117.9(3)
C18 C17 N3 122.8(3)
C18 C17 C16 119.4(3)
N3 C17 C16 117.7(3)
C17 C18 C19 120.3(3)
C17 C18 H18A 119.8
C19 C18 H18A 119.8
C20 C19 C18 120.2(3)
C20 C19 H19A 119.9
C18 C19 H19A 119.9
C19 C20 C21 120.4(3)
C19 C20 H20A 119.8
C21 C20 H20A 119.8
C20 C21 C16 120.3(3)
C20 C21 H21A 119.9
C16 C21 H21A 119.9
C27 C22 C23 121.0(3)
C27 C22 N3 120.0(3)
C23 C22 N3 118.9(3)
C24 C23 C22 118.6(3)
C24 C23 C28 121.1(3)
C22 C23 C28 120.3(3)
C23 C24 C25 122.2(3)
C23 C24 H24A 118.9
C25 C24 H24A 118.9
C26 C25 C24 117.5(3)
C26 C25 C29 120.9(3)
C24 C25 C29 121.5(3)
C25 C26 C27 122.7(3)
C25 C26 H26A 118.6
C27 C26 H26A 118.6
C26 C27 C22 118.0(3)
C26 C27 C30 120.3(3)
C22 C27 C30 121.7(3)
C23 C28 H28A 109.5
C23 C28 H28B 109.5
H28A C28 H28B 109.5
C23 C28 H28C 109.5
H28A C28 H28C 109.5
H28B C28 H28C 109.5
C25 C29 H29A 109.5
C25 C29 H29B 109.5
H29A C29 H29B 109.5
C25 C29 H29C 109.5
H29A C29 H29C 109.5
H29B C29 H29C 109.5
C27 C30 H30A 109.5
C27 C30 H30B 109.5
H30A C30 H30B 109.5
C27 C30 H30C 109.5
H30A C30 H30C 109.5
H30B C30 H30C 109.5
C36 C31 C32 120.9(3)
C36 C31 N1 121.2(3)
C32 C31 N1 117.9(3)
C31 C32 N4 119.5(3)
C31 C32 C33 118.5(3)
N4 C32 C33 121.9(3)
C34 C33 C32 119.8(3)
C34 C33 H33A 120.1
C32 C33 H33A 120.1
C35 C34 C33 121.3(3)
C35 C34 H34A 119.3
C33 C34 H34A 119.3
C34 C35 C36 119.5(3)
C34 C35 H35A 120.3
C36 C35 H35A 120.3
C31 C36 C35 120.0(3)
C31 C36 H36A 120.0
C35 C36 H36A 120.0
C42 C37 C38 121.1(3)
C42 C37 N4 119.7(3)
C38 C37 N4 119.1(3)
C39 C38 C37 118.4(3)
C39 C38 C43 120.7(3)
C37 C38 C43 120.9(3)
C40 C39 C38 121.8(3)
C40 C39 H39A 119.1
C38 C39 H39A 119.1
C41 C40 C39 118.2(3)
C41 C40 C44 121.4(3)
C39 C40 C44 120.4(3)
C40 C41 C42 122.3(3)
C40 C41 H41A 118.9
C42 C41 H41A 118.9
C41 C42 C37 118.2(3)
C41 C42 C45 120.8(3)
C37 C42 C45 121.0(3)
C38 C43 H43A 109.5
C38 C43 H43B 109.5
H43A C43 H43B 109.5
C38 C43 H43C 109.5
H43A C43 H43C 109.5
H43B C43 H43C 109.5
C40 C44 H44A 109.5
C40 C44 H44B 109.5
H44A C44 H44B 109.5
C40 C44 H44C 109.5
H44A C44 H44C 109.5
H44B C44 H44C 109.5
C42 C45 H45A 109.5
C42 C45 H45B 109.5
H45A C45 H45B 109.5
C42 C45 H45C 109.5
H45A C45 H45C 109.5
H45B C45 H45C 109.5

loop_
_geom_bond_atom_site_label_1
_geom_bond_atom_site_label_2
_geom_bond_distance
N1 C16 1.424(4)
N1 C1 1.427(4)
N1 C31 1.446(4)
N2 C2 1.384(4)
N2 C7 1.418(4)
N2 H2A 0.8800
N3 C17 1.406(4)
N3 C22 1.425(4)
N3 H3B 0.8800
N4 C32 1.401(4)
N4 C37 1.425(4)
N4 H4B 0.8800
C1 C6 1.388(5)
C1 C2 1.413(4)
C2 C3 1.401(4)
C3 C4 1.377(5)
C3 H3A 0.9500
C4 C5 1.386(5)
C4 H4A 0.9500
C5 C6 1.385(5)
C5 H5A 0.9500
C6 H6A 0.9500
C7 C12 1.398(5)
C7 C8 1.410(5)
C8 C9 1.386(5)
C8 C13 1.497(5)
C9 C10 1.373(5)
C9 H9A 0.9500
C10 C11 1.399(5)
C10 C14 1.511(5)
C11 C12 1.388(5)
C11 H11A 0.9500
C12 C15 1.509(5)
C13 H13A 0.9800
C13 H13B 0.9800
C13 H13C 0.9800
C14 H14A 0.9800
C14 H14B 0.9800
C14 H14C 0.9800
C15 H15A 0.9800
C15 H15B 0.9800
C15 H15C 0.9800
C16 C21 1.389(5)
C16 C17 1.413(5)
C17 C18 1.383(4)
C18 C19 1.390(5)
C18 H18A 0.9500
C19 C20 1.375(5)
C19 H19A 0.9500
C20 C21 1.381(5)
C20 H20A 0.9500
C21 H21A 0.9500
C22 C27 1.397(5)
C22 C23 1.405(5)
C23 C24 1.380(5)
C23 C28 1.508(5)
C24 C25 1.396(5)
C24 H24A 0.9500
C25 C26 1.386(5)
C25 C29 1.499(5)
C26 C27 1.391(5)
C26 H26A 0.9500
C27 C30 1.508(4)
C28 H28A 0.9800
C28 H28B 0.9800
C28 H28C 0.9800
C29 H29A 0.9800
C29 H29B 0.9800
C29 H29C 0.9800
C30 H30A 0.9800
C30 H30B 0.9800
C30 H30C 0.9800
C31 C36 1.382(5)
C31 C32 1.396(4)
C32 C33 1.408(5)
C33 C34 1.385(5)
C33 H33A 0.9500
C34 C35 1.370(5)
C34 H34A 0.9500
C35 C36 1.397(5)
C35 H35A 0.9500
C36 H36A 0.9500
C37 C42 1.396(5)
C37 C38 1.401(5)
C38 C39 1.397(5)
C38 C43 1.499(5)
C39 C40 1.392(5)
C39 H39A 0.9500
C40 C41 1.384(5)
C40 C44 1.500(5)
C41 C42 1.395(5)
C41 H41A 0.9500
C42 C45 1.504(5)
C43 H43A 0.9800
C43 H43B 0.9800
C43 H43C 0.9800
C44 H44A 0.9800
C44 H44B 0.9800
C44 H44C 0.9800
C45 H45A 0.9800
C45 H45B 0.9800
C45 H45C 0.9800
